data_4023428
loop_
_publ_author_name
'Diane Rix'
'Fr\'ederic Caijo'
'Isabelle Lauret'
'Fabien Boeda'
'Herv\'e Clavier'
'Steven P. Nolan'
'Marc Mauduit'

_publ_section_title
;
 Aminocarbonyl Group Containing Hoveyda-Grubbs-Type Complexes:
 Synthesis and Activity in Olefin Metathesis Transformations
;
_journal_name_full 'Journal of Organic Chemistry'
_journal_page_first 4225
_journal_page_last 4228
_journal_paper_doi 10.1021/jo800203d
_journal_volume 73
_journal_year 2008
_chemical_formula_sum 'C42 H47 Cl2 F3 N3 O2 Ru'
_chemical_formula_weight 854.80
_chemical_name_systematic
;
 ?
;
_space_group_IT_number 15
_symmetry_cell_setting monoclinic
_symmetry_space_group_name_Hall '-C 2yc'
_symmetry_space_group_name_H-M 'C 1 2/c 1'
_atom_sites_solution_hydrogens geom
_atom_sites_solution_primary direct
_atom_sites_solution_secondary difmap
_audit_creation_method SHELXL-97
_cell_angle_alpha 90.00
_cell_angle_beta 94.551(2)
_cell_angle_gamma 90.00
_cell_formula_units_Z 8
_cell_length_a 25.7951(10)
_cell_length_b 14.0364(5)
_cell_length_c 22.2949(9)
_cell_measurement_reflns_used 8347
_cell_measurement_temperature 100(2)
_cell_measurement_theta_max 39.66
_cell_measurement_theta_min 2.87
_cell_volume 8046.9(5)
_computing_cell_refinement 'Bruker-Nonius Apex v1.0-22 2002'
_computing_data_collection 'Bruker-Nonius Apex v1.0-22 2002'
_computing_data_reduction 'SAINT+ Version 7.06A Bruker-Nonius, 2004'
_computing_molecular_graphics 'Shelxtl Version 6.12 (Sheldrick, 2001)'
_computing_publication_material 'Shelxtl Version 6.12 (Sheldrick, 2001)'
_computing_structure_refinement 'Shelxtl Version 6.12 (Sheldrick, 2001)'
_computing_structure_solution 'Shelxtl Version 6.12 (Sheldrick, 2001)'
_diffrn_ambient_temperature 100(2)
_diffrn_detector_area_resol_mean 512
_diffrn_detector_type '4K CCD area detector APEX II'
_diffrn_measured_fraction_theta_full 0.858
_diffrn_measured_fraction_theta_max 0.858
_diffrn_measurement_device_type 'Kappa 4-axis goniometer bruker-nonius'
_diffrn_measurement_method
;
 Fullsphere data collection, phi and omega scans
;
_diffrn_measurement_specimen_support 'magnetic support whith 10 micron nylon fiber cryoloop'
_diffrn_radiation_monochromator 'Multilayer Montel 200 mirrors'
_diffrn_radiation_type MoK\a
_diffrn_radiation_wavelength 0.71073
_diffrn_reflns_av_R_equivalents 0.0220
_diffrn_reflns_av_sigmaI/netI 0.0205
_diffrn_reflns_limit_h_max 45
_diffrn_reflns_limit_h_min -46
_diffrn_reflns_limit_k_max 25
_diffrn_reflns_limit_k_min -25
_diffrn_reflns_limit_l_max 21
_diffrn_reflns_limit_l_min -39
_diffrn_reflns_number 83237
_diffrn_reflns_theta_full 39.95
_diffrn_reflns_theta_max 39.95
_diffrn_reflns_theta_min 2.78
_diffrn_source 'rotating anode X-ray tube'
_diffrn_source_current 90
_diffrn_source_power 50
_diffrn_source_size '3 mm x 0.3 mm fine focus'
_diffrn_source_type 'Bruker-Nonius FR 591'
_exptl_absorpt_coefficient_mu 0.575
_exptl_absorpt_correction_T_max 1.000000
_exptl_absorpt_correction_T_min 0.813679
_exptl_absorpt_correction_type empirical
_exptl_absorpt_process_details
; 
 SADABS Version 2.1 2003 Bruker-Nonius
 Blessing, Acta Cryst. (1995) A51 33-38
;
_exptl_crystal_colour colorless
_exptl_crystal_density_diffrn 1.411
_exptl_crystal_density_method 'not measured'
_exptl_crystal_description Block
_exptl_crystal_F_000 3528
_exptl_crystal_size_max 0.20
_exptl_crystal_size_mid 0.20
_exptl_crystal_size_min 0.10
_refine_diff_density_max 1.408
_refine_diff_density_min -0.431
_refine_diff_density_rms 0.078
_refine_ls_extinction_method none
_refine_ls_goodness_of_fit_ref 1.039
_refine_ls_hydrogen_treatment noref
_refine_ls_matrix_type full
_refine_ls_number_parameters 490
_refine_ls_number_reflns 21354
_refine_ls_number_restraints 24
_refine_ls_restrained_S_all 1.053
_refine_ls_R_factor_all 0.0368
_refine_ls_R_factor_gt 0.0306
_refine_ls_shift/su_max 0.003
_refine_ls_shift/su_mean 0.000
_refine_ls_structure_factor_coef Fsqd
_refine_ls_weighting_details 'calc w=1/[\s^2^(Fo^2^)+(0.0363P)^2^+8.8254P] where P=(Fo^2^+2Fc^2^)/3'
_refine_ls_weighting_scheme calc
_refine_ls_wR_factor_gt 0.0783
_refine_ls_wR_factor_ref 0.0834
_reflns_number_gt 18806
_reflns_number_total 21354
_reflns_threshold_expression >2sigma(I)
_cod_data_source_file jo800203d-File001.cif
_cod_data_source_block hc350_0m
_cod_depositor_comments
;
The following automatic conversions were performed:
'_symmetry_cell_setting' value 'Monoclinic' changed to 'monoclinic'
according to '/home/saulius/struct/CIF-dictionaries/cif_core.dic'
dictionary named 'cif_core.dic' version 2.4.1 from 2010-06-29.

Automatic conversion script
Id: cif_fix_enum 1527 2010-12-29 10:47:43Z saulius 
;
_cod_original_sg_symbol_H-M 'C 2/c'
_cod_database_code 4023428

loop_
_symmetry_equiv_pos_as_xyz
'x, y, z'
'-x, y, -z+1/2'
'x+1/2, y+1/2, z'
'-x+1/2, y+1/2, -z+1/2'
'-x, -y, -z'
'x, -y, z-1/2'
'-x+1/2, -y+1/2, -z'
'x+1/2, -y+1/2, z-1/2'

loop_
_atom_site_label
_atom_site_type_symbol
_atom_site_fract_x
_atom_site_fract_y
_atom_site_fract_z
_atom_site_U_iso_or_equiv
_atom_site_adp_type
_atom_site_occupancy
_atom_site_symmetry_multiplicity
_atom_site_calc_flag
_atom_site_refinement_flags
_atom_site_disorder_assembly
_atom_site_disorder_group
Ru1 Ru 0.219872(3) 0.995221(4) 0.357090(3) 0.01304(2) Uani 1 1 d . . .
Cl1 Cl 0.180390(10) 0.949519(15) 0.263828(12) 0.01902(4) Uani 1 1 d . . .
C1 C 0.24919(4) 1.10639(6) 0.31634(4) 0.01494(14) Uani 1 1 d . . .
N1 N 0.21907(4) 1.18443(5) 0.30548(4) 0.01789(14) Uani 1 1 d . . .
O1 O 0.18087(3) 0.87135(5) 0.39794(4) 0.01779(12) Uani 1 1 d . . .
F1 F 0.45072(5) 0.49968(9) 0.46473(9) 0.0659(4) Uani 1 1 d . . .
Cl2 Cl 0.229725(11) 1.053104(15) 0.456422(11) 0.02054(4) Uani 1 1 d . . .
C2 C 0.24305(6) 1.25719(8) 0.26953(7) 0.0317(3) Uani 1 1 d . . .
H2A H 0.2500 1.3163 0.2930 0.038 Uiso 1 1 calc R . .
H2B H 0.2207 1.2724 0.2326 0.038 Uiso 1 1 calc R . .
N2 N 0.29279(4) 1.11943(6) 0.28788(4) 0.01949(15) Uani 1 1 d . . .
O2 O 0.40304(4) 0.65119(8) 0.40290(6) 0.0383(3) Uani 1 1 d . . .
F2 F 0.41609(7) 0.45426(9) 0.37979(7) 0.0768(5) Uani 1 1 d . . .
C3 C 0.29335(5) 1.20981(7) 0.25443(6) 0.0268(2) Uani 1 1 d . . .
H3A H 0.2936 1.1984 0.2106 0.032 Uiso 1 1 calc R . .
H3B H 0.3239 1.2490 0.2682 0.032 Uiso 1 1 calc R . .
N3 N 0.32919(4) 0.58763(6) 0.43817(5) 0.02303(17) Uani 1 1 d . . .
H3N H 0.3189(8) 0.5363(16) 0.4583(11) 0.042(6) Uiso 1 1 d . . .
F3 F 0.37869(4) 0.42526(7) 0.46039(6) 0.0491(3) Uani 1 1 d . . .
C4 C 0.17319(4) 1.20277(6) 0.33601(5) 0.01984(17) Uani 1 1 d . . .
C5 C 0.17889(6) 1.24486(7) 0.39313(5) 0.0281(2) Uani 1 1 d . . .
C6 C 0.13503(8) 1.25384(10) 0.42516(7) 0.0436(4) Uani 1 1 d U . .
H6 H 0.1385 1.2799 0.4646 0.052 Uiso 1 1 calc R . .
C7 C 0.08622(7) 1.22559(12) 0.40086(9) 0.0483(5) Uani 1 1 d U . .
C8 C 0.08112(6) 1.19310(11) 0.34254(9) 0.0404(4) Uani 1 1 d U . .
H8 H 0.0474 1.1776 0.3249 0.049 Uiso 1 1 calc R . .
C9 C 0.12419(5) 1.18190(8) 0.30795(7) 0.0266(2) Uani 1 1 d . . .
C10 C 0.23057(8) 1.28128(8) 0.41907(7) 0.0386(4) Uani 1 1 d . . .
H10A H 0.2403 1.3376 0.3965 0.058 Uiso 1 1 calc R . .
H10B H 0.2570 1.2316 0.4163 0.058 Uiso 1 1 calc R . .
H10C H 0.2282 1.2985 0.4614 0.058 Uiso 1 1 calc R . .
C11 C 0.04034(10) 1.23251(19) 0.43897(12) 0.0766(9) Uani 1 1 d U . .
H11A H 0.0094 1.2057 0.4168 0.115 Uiso 1 1 calc R . .
H11B H 0.0340 1.2995 0.4484 0.115 Uiso 1 1 calc R . .
H11C H 0.0479 1.1968 0.4764 0.115 Uiso 1 1 calc R . .
C12 C 0.11669(6) 1.15453(10) 0.24302(8) 0.0365(3) Uani 1 1 d . . .
H12A H 0.1098 1.2118 0.2185 0.055 Uiso 1 1 calc R . .
H12B H 0.0872 1.1107 0.2370 0.055 Uiso 1 1 calc R . .
H12C H 0.1482 1.1232 0.2310 0.055 Uiso 1 1 calc R . .
C13 C 0.33768(4) 1.05994(7) 0.29367(5) 0.01910(17) Uani 1 1 d . . .
C14 C 0.37127(4) 1.06717(8) 0.34575(6) 0.02274(19) Uani 1 1 d . . .
C15 C 0.41306(5) 1.00420(9) 0.35253(7) 0.0272(2) Uani 1 1 d . . .
H15 H 0.4361 1.0074 0.3879 0.033 Uiso 1 1 calc R . .
C16 C 0.42202(5) 0.93658(10) 0.30873(7) 0.0290(2) Uani 1 1 d . . .
C17 C 0.38911(5) 0.93396(8) 0.25659(6) 0.0249(2) Uani 1 1 d . . .
H17 H 0.3956 0.8891 0.2261 0.030 Uiso 1 1 calc R . .
C18 C 0.34666(4) 0.99555(6) 0.24759(5) 0.01975(17) Uani 1 1 d . . .
C19 C 0.36164(6) 1.13783(10) 0.39451(7) 0.0301(2) Uani 1 1 d . . .
H19A H 0.3306 1.1190 0.4142 0.045 Uiso 1 1 calc R . .
H19B H 0.3564 1.2013 0.3768 0.045 Uiso 1 1 calc R . .
H19C H 0.3917 1.1391 0.4243 0.045 Uiso 1 1 calc R . .
C20 C 0.46652(7) 0.86699(16) 0.31914(10) 0.0492(5) Uani 1 1 d . . .
H20A H 0.4654 0.8209 0.2860 0.074 Uiso 1 1 calc R . .
H20B H 0.4635 0.8332 0.3572 0.074 Uiso 1 1 calc R . .
H20C H 0.4996 0.9017 0.3210 0.074 Uiso 1 1 calc R . .
C21 C 0.31092(5) 0.99100(8) 0.19130(6) 0.02374(19) Uani 1 1 d . . .
H21A H 0.3167 1.0467 0.1662 0.036 Uiso 1 1 calc R . .
H21B H 0.2748 0.9905 0.2019 0.036 Uiso 1 1 calc R . .
H21C H 0.3179 0.9328 0.1691 0.036 Uiso 1 1 calc R . .
C22 C 0.27378(4) 0.90969(6) 0.36280(4) 0.01506(14) Uani 1 1 d . . .
H22 H 0.3063 0.9248 0.3480 0.018 Uiso 1 1 calc R . .
C23 C 0.26508(4) 0.81794(6) 0.39070(4) 0.01486(14) Uani 1 1 d . . .
C24 C 0.30415(4) 0.74889(6) 0.40016(5) 0.01731(15) Uani 1 1 d . . .
H24 H 0.3381 0.7606 0.3880 0.021 Uiso 1 1 calc R . .
C25 C 0.29281(4) 0.66272(6) 0.42755(5) 0.01800(16) Uani 1 1 d . . .
C26 C 0.24295(4) 0.64581(6) 0.44560(5) 0.01923(16) Uani 1 1 d . . .
H26 H 0.2357 0.5872 0.4645 0.023 Uiso 1 1 calc R . .
C27 C 0.20393(4) 0.71318(6) 0.43634(5) 0.01856(16) Uani 1 1 d . . .
H27 H 0.1701 0.7012 0.4485 0.022 Uiso 1 1 calc R . .
C28 C 0.21533(4) 0.79862(6) 0.40899(4) 0.01544(14) Uani 1 1 d . . .
C29 C 0.37857(5) 0.58676(8) 0.42358(6) 0.0260(2) Uani 1 1 d . . .
C30 C 0.40625(7) 0.48999(11) 0.43278(8) 0.0386(4) Uani 1 1 d . . .
C31 C 0.12489(4) 0.85451(7) 0.40276(6) 0.02248(19) Uani 1 1 d . . .
H31 H 0.1195 0.8265 0.4430 0.027 Uiso 1 1 calc R . .
C32 C 0.10446(5) 0.78686(9) 0.35389(7) 0.0283(2) Uani 1 1 d . . .
H32A H 0.1122 0.8122 0.3146 0.042 Uiso 1 1 calc R . .
H32B H 0.0668 0.7799 0.3551 0.042 Uiso 1 1 calc R . .
H32C H 0.1212 0.7246 0.3602 0.042 Uiso 1 1 calc R . .
C33 C 0.09939(5) 0.95164(9) 0.39732(8) 0.0311(3) Uani 1 1 d . . .
H33A H 0.1173 0.9955 0.4262 0.047 Uiso 1 1 calc R . .
H33B H 0.0628 0.9462 0.4058 0.047 Uiso 1 1 calc R . .
H33C H 0.1016 0.9761 0.3564 0.047 Uiso 1 1 calc R . .
C8S C 0.48065(6) 0.37046(11) 0.26967(8) 0.0356(3) Uani 1 1 d . . .
H8S H 0.4674 0.4291 0.2832 0.043 Uiso 1 1 calc R . .
C9S C 0.46114(6) 0.28558(12) 0.28947(7) 0.0351(3) Uani 1 1 d . . .
H10S H 0.4346 0.2859 0.3167 0.042 Uiso 1 1 calc R . .
C10S C 0.48025(6) 0.19991(11) 0.26967(8) 0.0358(3) Uani 1 1 d . . .
H9S H 0.4665 0.1414 0.2828 0.043 Uiso 1 1 calc R . .
C1S C 0.11895(6) 0.56962(10) 0.50855(7) 0.0333(3) Uani 1 1 d . . .
H1SA H 0.1433 0.5700 0.5428 0.040 Uiso 1 1 calc R . .
C2S C 0.07874(7) 0.63478(11) 0.50420(8) 0.0401(4) Uani 1 1 d . . .
H2S H 0.0754 0.6799 0.5354 0.048 Uiso 1 1 calc R . .
C3S C 0.04346(6) 0.63402(12) 0.45430(10) 0.0437(4) Uani 1 1 d . . .
H3S H 0.0158 0.6788 0.4511 0.052 Uiso 1 1 calc R . .
C4S C 0.04837(6) 0.56775(13) 0.40854(8) 0.0385(3) Uani 1 1 d . . .
H4S H 0.0242 0.5675 0.3741 0.046 Uiso 1 1 calc R . .
C5S C 0.08869(6) 0.50218(10) 0.41360(8) 0.0320(3) Uani 1 1 d . . .
H5S H 0.0920 0.4563 0.3828 0.038 Uiso 1 1 calc R . .
C6S C 0.12384(5) 0.50380(9) 0.46325(7) 0.0297(2) Uani 1 1 d . . .
H6S H 0.1517 0.4593 0.4665 0.036 Uiso 1 1 calc R . .

loop_
_atom_site_aniso_label
_atom_site_aniso_U_11
_atom_site_aniso_U_22
_atom_site_aniso_U_33
_atom_site_aniso_U_23
_atom_site_aniso_U_13
_atom_site_aniso_U_12
Ru1 0.01740(3) 0.01055(3) 0.01125(3) 0.00070(2) 0.00158(2) -0.00017(2)
Cl1 0.02391(10) 0.01672(8) 0.01590(10) -0.00194(6) -0.00172(8) 0.00019(7)
C1 0.0214(4) 0.0119(3) 0.0115(4) 0.0008(2) 0.0014(3) -0.0003(2)
N1 0.0261(4) 0.0128(3) 0.0153(4) 0.0030(2) 0.0047(3) 0.0028(2)
O1 0.0182(3) 0.0146(2) 0.0209(4) 0.0026(2) 0.0039(3) -0.0009(2)
F1 0.0383(6) 0.0639(8) 0.0938(13) 0.0335(7) -0.0051(7) 0.0208(5)
Cl2 0.03450(12) 0.01489(8) 0.01214(9) 0.00056(6) 0.00136(9) 0.00010(7)
C2 0.0395(6) 0.0212(4) 0.0364(7) 0.0165(4) 0.0161(5) 0.0085(4)
N2 0.0241(4) 0.0149(3) 0.0203(4) 0.0060(2) 0.0073(3) 0.0010(2)
O2 0.0300(4) 0.0398(5) 0.0469(7) 0.0141(5) 0.0150(5) 0.0108(4)
F2 0.1298(13) 0.0557(7) 0.0507(8) 0.0060(5) 0.0441(8) 0.0541(8)
C3 0.0357(6) 0.0170(3) 0.0293(6) 0.0098(3) 0.0138(5) 0.0027(3)
N3 0.0275(4) 0.0187(3) 0.0233(5) 0.0048(3) 0.0040(4) 0.0062(3)
F3 0.0556(6) 0.0295(4) 0.0644(8) 0.0161(4) 0.0188(5) 0.0196(4)
C4 0.0292(5) 0.0145(3) 0.0164(4) 0.0025(3) 0.0059(4) 0.0055(3)
C5 0.0519(7) 0.0179(4) 0.0151(4) 0.0026(3) 0.0065(5) 0.0129(4)
C6 0.0751(11) 0.0334(6) 0.0256(6) 0.0122(5) 0.0256(7) 0.0315(7)
C7 0.0544(9) 0.0427(7) 0.0525(10) 0.0292(7) 0.0345(8) 0.0323(7)
C8 0.0304(6) 0.0326(6) 0.0602(11) 0.0215(6) 0.0152(6) 0.0136(5)
C9 0.0275(5) 0.0187(4) 0.0339(6) 0.0060(4) 0.0039(5) 0.0062(3)
C10 0.0753(11) 0.0180(4) 0.0203(6) -0.0018(3) -0.0106(6) 0.0036(5)
C11 0.0735(13) 0.0862(15) 0.0780(16) 0.0538(13) 0.0550(12) 0.0561(12)
C12 0.0376(7) 0.0284(5) 0.0409(9) -0.0045(5) -0.0132(6) 0.0082(5)
C13 0.0212(4) 0.0167(3) 0.0201(5) 0.0045(3) 0.0057(3) -0.0013(3)
C14 0.0221(4) 0.0248(4) 0.0219(5) 0.0039(3) 0.0053(4) -0.0049(3)
C15 0.0187(4) 0.0372(6) 0.0260(6) 0.0078(4) 0.0030(4) -0.0032(4)
C16 0.0205(4) 0.0357(5) 0.0318(7) 0.0099(5) 0.0083(5) 0.0045(4)
C17 0.0243(5) 0.0241(4) 0.0275(6) 0.0050(4) 0.0095(4) 0.0036(3)
C18 0.0219(4) 0.0175(3) 0.0206(5) 0.0047(3) 0.0065(4) -0.0004(3)
C19 0.0344(6) 0.0319(5) 0.0240(6) -0.0017(4) 0.0027(5) -0.0066(4)
C20 0.0318(7) 0.0720(12) 0.0445(11) 0.0091(8) 0.0065(7) 0.0260(7)
C21 0.0278(5) 0.0218(4) 0.0220(5) 0.0005(3) 0.0041(4) 0.0002(3)
C22 0.0181(3) 0.0131(3) 0.0141(4) 0.0018(2) 0.0015(3) -0.0001(2)
C23 0.0194(4) 0.0126(3) 0.0124(4) 0.0008(2) 0.0006(3) -0.0003(2)
C24 0.0208(4) 0.0151(3) 0.0159(4) 0.0016(2) 0.0011(3) 0.0016(3)
C25 0.0230(4) 0.0145(3) 0.0164(4) 0.0019(2) 0.0013(3) 0.0026(3)
C26 0.0244(4) 0.0150(3) 0.0183(4) 0.0038(3) 0.0020(4) -0.0005(3)
C27 0.0223(4) 0.0157(3) 0.0178(4) 0.0036(3) 0.0022(3) -0.0019(3)
C28 0.0199(4) 0.0130(3) 0.0134(4) 0.0013(2) 0.0010(3) -0.0015(2)
C29 0.0309(5) 0.0262(4) 0.0216(5) 0.0038(3) 0.0062(4) 0.0100(4)
C30 0.0442(8) 0.0367(6) 0.0368(8) 0.0108(5) 0.0151(7) 0.0223(6)
C31 0.0184(4) 0.0226(4) 0.0272(6) 0.0027(3) 0.0064(4) -0.0015(3)
C32 0.0229(5) 0.0287(5) 0.0327(7) 0.0010(4) -0.0010(5) -0.0069(4)
C33 0.0237(5) 0.0277(5) 0.0431(8) 0.0030(5) 0.0103(5) 0.0053(4)
C8S 0.0405(7) 0.0367(6) 0.0300(7) -0.0042(5) 0.0044(6) 0.0074(5)
C9S 0.0272(6) 0.0527(8) 0.0261(7) 0.0042(5) 0.0067(5) 0.0005(5)
C10S 0.0349(6) 0.0361(6) 0.0352(8) 0.0085(5) -0.0049(6) -0.0076(5)
C1S 0.0373(7) 0.0380(6) 0.0247(6) 0.0033(4) 0.0028(5) -0.0151(5)
C2S 0.0486(8) 0.0351(6) 0.0397(9) -0.0063(5) 0.0234(7) -0.0097(6)
C3S 0.0329(7) 0.0416(7) 0.0594(12) 0.0103(7) 0.0205(7) 0.0078(5)
C4S 0.0249(6) 0.0525(8) 0.0375(9) 0.0089(6) -0.0005(6) -0.0030(5)
C5S 0.0304(6) 0.0364(6) 0.0296(7) -0.0038(4) 0.0042(5) -0.0054(4)
C6S 0.0265(5) 0.0300(5) 0.0328(7) 0.0043(4) 0.0032(5) -0.0039(4)

loop_
_atom_type_symbol
_atom_type_description
_atom_type_scat_dispersion_real
_atom_type_scat_dispersion_imag
_atom_type_scat_source
C C 0.0033 0.0016 'International Tables Vol C Tables 4.2.6.8 and 6.1.1.4'
H H 0.0000 0.0000 'International Tables Vol C Tables 4.2.6.8 and 6.1.1.4'
N N 0.0061 0.0033 'International Tables Vol C Tables 4.2.6.8 and 6.1.1.4'
O O 0.0106 0.0060 'International Tables Vol C Tables 4.2.6.8 and 6.1.1.4'
F F 0.0171 0.0103 'International Tables Vol C Tables 4.2.6.8 and 6.1.1.4'
Cl Cl 0.1484 0.1585 'International Tables Vol C Tables 4.2.6.8 and 6.1.1.4'
Ru Ru -1.2594 0.8363 'International Tables Vol C Tables 4.2.6.8 and 6.1.1.4'

loop_
_geom_angle_atom_site_label_1
_geom_angle_atom_site_label_2
_geom_angle_atom_site_label_3
_geom_angle
_geom_angle_site_symmetry_1
_geom_angle_site_symmetry_3
_geom_angle_publ_flag
C22 Ru1 C1 103.42(4) . . ?
C22 Ru1 O1 79.98(3) . . ?
C1 Ru1 O1 175.27(4) . . ?
C22 Ru1 Cl1 99.03(3) . . ?
C1 Ru1 Cl1 87.91(3) . . ?
O1 Ru1 Cl1 88.31(2) . . ?
C22 Ru1 Cl2 97.81(3) . . ?
C1 Ru1 Cl2 98.20(3) . . ?
O1 Ru1 Cl2 84.48(2) . . ?
Cl1 Ru1 Cl2 160.219(10) . . ?
N2 C1 N1 107.14(7) . . ?
N2 C1 Ru1 133.23(6) . . ?
N1 C1 Ru1 118.94(7) . . ?
C1 N1 C4 122.94(8) . . ?
C1 N1 C2 113.62(8) . . ?
C4 N1 C2 122.31(8) . . ?
C28 O1 C31 119.65(7) . . ?
C28 O1 Ru1 110.34(5) . . ?
C31 O1 Ru1 128.92(6) . . ?
N1 C2 C3 102.78(8) . . ?
C1 N2 C13 125.48(8) . . ?
C1 N2 C3 113.43(8) . . ?
C13 N2 C3 120.69(8) . . ?
N2 C3 C2 102.83(8) . . ?
C29 N3 C25 126.54(9) . . ?
C9 C4 C5 121.44(11) . . ?
C9 C4 N1 120.10(10) . . ?
C5 C4 N1 118.42(11) . . ?
C6 C5 C4 118.29(15) . . ?
C6 C5 C10 120.36(14) . . ?
C4 C5 C10 121.34(12) . . ?
C7 C6 C5 121.56(16) . . ?
C8 C7 C6 118.66(13) . . ?
C8 C7 C11 122.1(2) . . ?
C6 C7 C11 119.2(2) . . ?
C7 C8 C9 122.27(16) . . ?
C4 C9 C8 117.13(14) . . ?
C4 C9 C12 122.04(12) . . ?
C8 C9 C12 120.73(14) . . ?
C14 C13 C18 121.92(10) . . ?
C14 C13 N2 118.61(10) . . ?
C18 C13 N2 119.46(10) . . ?
C15 C14 C13 117.90(11) . . ?
C15 C14 C19 120.66(12) . . ?
C13 C14 C19 121.39(11) . . ?
C14 C15 C16 121.73(13) . . ?
C17 C16 C15 118.78(11) . . ?
C17 C16 C20 121.30(14) . . ?
C15 C16 C20 119.91(15) . . ?
C16 C17 C18 121.70(12) . . ?
C17 C18 C13 117.85(12) . . ?
C17 C18 C21 121.13(10) . . ?
C13 C18 C21 121.00(10) . . ?
C23 C22 Ru1 117.86(7) . . ?
C24 C23 C28 119.06(8) . . ?
C24 C23 C22 122.87(8) . . ?
C28 C23 C22 118.07(8) . . ?
C25 C24 C23 119.44(9) . . ?
C24 C25 C26 120.16(9) . . ?
C24 C25 N3 123.91(9) . . ?
C26 C25 N3 115.93(8) . . ?
C27 C26 C25 121.04(8) . . ?
C26 C27 C28 118.62(9) . . ?
O1 C28 C27 124.67(8) . . ?
O1 C28 C23 113.64(7) . . ?
C27 C28 C23 121.69(9) . . ?
O2 C29 N3 128.19(11) . . ?
O2 C29 C30 117.24(12) . . ?
N3 C29 C30 114.54(11) . . ?
F1 C30 F2 107.62(15) . . ?
F1 C30 F3 107.20(15) . . ?
F2 C30 F3 107.47(16) . . ?
F1 C30 C29 110.97(15) . . ?
F2 C30 C29 109.53(13) . . ?
F3 C30 C29 113.80(12) . . ?
O1 C31 C32 109.64(9) . . ?
O1 C31 C33 105.74(8) . . ?
C32 C31 C33 112.59(12) . . ?
C9S C8S C8S 120.27(9) . 2_655 ?
C8S C9S C10S 119.99(13) . . ?
C9S C10S C10S 119.74(8) . 2_655 ?
C2S C1S C6S 120.22(15) . . ?
C3S C2S C1S 119.67(15) . . ?
C2S C3S C4S 120.18(15) . . ?
C5S C4S C3S 119.65(16) . . ?
C6S C5S C4S 119.81(14) . . ?
C5S C6S C1S 120.47(14) . . ?

loop_
_geom_bond_atom_site_label_1
_geom_bond_atom_site_label_2
_geom_bond_distance
_geom_bond_site_symmetry_2
_geom_bond_publ_flag
Ru1 C22 1.8338(9) . ?
Ru1 C1 1.9852(8) . ?
Ru1 O1 2.2383(7) . ?
Ru1 Cl1 2.3315(3) . ?
Ru1 Cl2 2.3537(3) . ?
C1 N2 1.3472(12) . ?
C1 N1 1.3536(12) . ?
N1 C4 1.4345(13) . ?
N1 C2 1.4651(13) . ?
O1 C28 1.3632(12) . ?
O1 C31 1.4755(12) . ?
F1 C30 1.309(3) . ?
C2 C3 1.5192(17) . ?
N2 C13 1.4249(13) . ?
N2 C3 1.4723(12) . ?
O2 C29 1.2145(16) . ?
F2 C30 1.326(2) . ?
N3 C29 1.3395(16) . ?
N3 C25 1.4185(13) . ?
F3 C30 1.3339(19) . ?
C4 C9 1.3963(18) . ?
C4 C5 1.4011(16) . ?
C5 C6 1.391(2) . ?
C5 C10 1.500(2) . ?
C6 C7 1.388(3) . ?
C7 C8 1.374(3) . ?
C7 C11 1.514(2) . ?
C8 C9 1.4104(19) . ?
C9 C12 1.495(2) . ?
C13 C14 1.3964(17) . ?
C13 C18 1.4013(15) . ?
C14 C15 1.3930(17) . ?
C14 C19 1.5065(18) . ?
C15 C16 1.394(2) . ?
C16 C17 1.385(2) . ?
C16 C20 1.5110(19) . ?
C17 C18 1.3971(15) . ?
C18 C21 1.4983(18) . ?
C22 C23 1.4554(12) . ?
C23 C24 1.4021(13) . ?
C23 C28 1.4035(13) . ?
C24 C25 1.3962(13) . ?
C25 C26 1.3982(14) . ?
C26 C27 1.3845(14) . ?
C27 C28 1.3874(12) . ?
C29 C30 1.5407(16) . ?
C31 C32 1.5085(19) . ?
C31 C33 1.5144(16) . ?
C8S C9S 1.379(2) . ?
C8S C8S 1.380(3) 2_655 ?
C9S C10S 1.385(2) . ?
C10S C10S 1.396(3) 2_655 ?
C1S C2S 1.381(2) . ?
C1S C6S 1.382(2) . ?
C2S C3S 1.380(3) . ?
C3S C4S 1.394(3) . ?
C4S C5S 1.387(2) . ?
C5S C6S 1.374(2) . ?

loop_
_geom_torsion_atom_site_label_1
_geom_torsion_atom_site_label_2
_geom_torsion_atom_site_label_3
_geom_torsion_atom_site_label_4
_geom_torsion
_geom_torsion_site_symmetry_1
_geom_torsion_site_symmetry_2
_geom_torsion_site_symmetry_3
_geom_torsion_site_symmetry_4
_geom_torsion_publ_flag
C22 Ru1 C1 N2 11.60(12) . . . . ?
O1 Ru1 C1 N2 -124.1(4) . . . . ?
Cl1 Ru1 C1 N2 -87.19(11) . . . . ?
Cl2 Ru1 C1 N2 111.72(10) . . . . ?
C22 Ru1 C1 N1 -179.31(8) . . . . ?
O1 Ru1 C1 N1 45.0(4) . . . . ?
Cl1 Ru1 C1 N1 81.91(8) . . . . ?
Cl2 Ru1 C1 N1 -79.19(8) . . . . ?
N2 C1 N1 C4 -170.09(10) . . . . ?
Ru1 C1 N1 C4 18.21(14) . . . . ?
N2 C1 N1 C2 -2.03(14) . . . . ?
Ru1 C1 N1 C2 -173.73(9) . . . . ?
C22 Ru1 O1 C28 2.70(7) . . . . ?
C1 Ru1 O1 C28 139.1(4) . . . . ?
Cl1 Ru1 O1 C28 102.18(6) . . . . ?
Cl2 Ru1 O1 C28 -96.26(6) . . . . ?
C22 Ru1 O1 C31 -165.07(9) . . . . ?
C1 Ru1 O1 C31 -28.7(4) . . . . ?
Cl1 Ru1 O1 C31 -65.59(8) . . . . ?
Cl2 Ru1 O1 C31 95.97(8) . . . . ?
C1 N1 C2 C3 4.06(15) . . . . ?
C4 N1 C2 C3 172.20(11) . . . . ?
N1 C1 N2 C13 171.73(10) . . . . ?
Ru1 C1 N2 C13 -18.25(17) . . . . ?
N1 C1 N2 C3 -1.08(13) . . . . ?
Ru1 C1 N2 C3 168.94(9) . . . . ?
C1 N2 C3 C2 3.48(15) . . . . ?
C13 N2 C3 C2 -169.71(11) . . . . ?
N1 C2 C3 N2 -4.18(14) . . . . ?
C1 N1 C4 C9 -99.84(12) . . . . ?
C2 N1 C4 C9 93.12(14) . . . . ?
C1 N1 C4 C5 82.40(12) . . . . ?
C2 N1 C4 C5 -84.64(14) . . . . ?
C9 C4 C5 C6 8.61(15) . . . . ?
N1 C4 C5 C6 -173.67(9) . . . . ?
C9 C4 C5 C10 -170.22(10) . . . . ?
N1 C4 C5 C10 7.51(14) . . . . ?
C4 C5 C6 C7 -2.47(17) . . . . ?
C10 C5 C6 C7 176.36(11) . . . . ?
C5 C6 C7 C8 -3.70(19) . . . . ?
C5 C6 C7 C11 176.97(13) . . . . ?
C6 C7 C8 C9 4.05(19) . . . . ?
C11 C7 C8 C9 -176.64(13) . . . . ?
C5 C4 C9 C8 -8.21(15) . . . . ?
N1 C4 C9 C8 174.10(9) . . . . ?
C5 C4 C9 C12 168.14(10) . . . . ?
N1 C4 C9 C12 -9.54(15) . . . . ?
C7 C8 C9 C4 1.78(17) . . . . ?
C7 C8 C9 C12 -174.63(12) . . . . ?
C1 N2 C13 C14 -75.95(13) . . . . ?
C3 N2 C13 C14 96.37(13) . . . . ?
C1 N2 C13 C18 103.47(12) . . . . ?
C3 N2 C13 C18 -84.21(13) . . . . ?
C18 C13 C14 C15 -3.57(14) . . . . ?
N2 C13 C14 C15 175.83(9) . . . . ?
C18 C13 C14 C19 178.98(10) . . . . ?
N2 C13 C14 C19 -1.62(14) . . . . ?
C13 C14 C15 C16 0.90(16) . . . . ?
C19 C14 C15 C16 178.37(11) . . . . ?
C14 C15 C16 C17 1.64(17) . . . . ?
C14 C15 C16 C20 -177.43(13) . . . . ?
C15 C16 C17 C18 -1.61(17) . . . . ?
C20 C16 C17 C18 177.44(13) . . . . ?
C16 C17 C18 C13 -0.93(15) . . . . ?
C16 C17 C18 C21 -179.13(10) . . . . ?
C14 C13 C18 C17 3.59(14) . . . . ?
N2 C13 C18 C17 -175.80(9) . . . . ?
C14 C13 C18 C21 -178.20(9) . . . . ?
N2 C13 C18 C21 2.40(13) . . . . ?
C1 Ru1 C22 C23 -179.54(7) . . . . ?
O1 Ru1 C22 C23 -2.90(7) . . . . ?
Cl1 Ru1 C22 C23 -89.55(8) . . . . ?
Cl2 Ru1 C22 C23 80.04(8) . . . . ?
Ru1 C22 C23 C24 -176.80(8) . . . . ?
Ru1 C22 C23 C28 2.95(12) . . . . ?
C28 C23 C24 C25 -0.09(15) . . . . ?
C22 C23 C24 C25 179.65(10) . . . . ?
C23 C24 C25 C26 -0.31(16) . . . . ?
C23 C24 C25 N3 178.81(10) . . . . ?
C29 N3 C25 C24 -0.73(19) . . . . ?
C29 N3 C25 C26 178.43(12) . . . . ?
C24 C25 C26 C27 0.57(17) . . . . ?
N3 C25 C26 C27 -178.62(10) . . . . ?
C25 C26 C27 C28 -0.41(17) . . . . ?
C31 O1 C28 C27 -13.62(15) . . . . ?
Ru1 O1 C28 C27 177.31(9) . . . . ?
C31 O1 C28 C23 167.24(9) . . . . ?
Ru1 O1 C28 C23 -1.83(10) . . . . ?
C26 C27 C28 O1 -179.08(10) . . . . ?
C26 C27 C28 C23 0.00(16) . . . . ?
C24 C23 C28 O1 179.42(9) . . . . ?
C22 C23 C28 O1 -0.33(13) . . . . ?
C24 C23 C28 C27 0.25(15) . . . . ?
C22 C23 C28 C27 -179.51(10) . . . . ?
C25 N3 C29 O2 6.0(2) . . . . ?
C25 N3 C29 C30 -171.84(13) . . . . ?
O2 C29 C30 F1 53.5(2) . . . . ?
N3 C29 C30 F1 -128.40(15) . . . . ?
O2 C29 C30 F2 -65.2(2) . . . . ?
N3 C29 C30 F2 112.91(17) . . . . ?
O2 C29 C30 F3 174.49(16) . . . . ?
N3 C29 C30 F3 -7.4(2) . . . . ?
C28 O1 C31 C32 -66.85(13) . . . . ?
Ru1 O1 C31 C32 99.93(10) . . . . ?
C28 O1 C31 C33 171.52(10) . . . . ?
Ru1 O1 C31 C33 -21.69(14) . . . . ?
C8S C8S C9S C10S -0.3(3) 2_655 . . . ?
C8S C9S C10S C10S 0.9(3) . . . 2_655 ?
C6S C1S C2S C3S -0.1(2) . . . . ?
C1S C2S C3S C4S 0.1(2) . . . . ?
C2S C3S C4S C5S 0.4(2) . . . . ?
C3S C4S C5S C6S -0.8(2) . . . . ?
C4S C5S C6S C1S 0.7(2) . . . . ?
C2S C1S C6S C5S -0.3(2) . . . . ?
